data_7009115
loop_
_publ_author_name
'Abram, Ulrich'
'Ortner, Kirstin'
'Gust, Ronald'
'Sommer, Klaus'

_publ_section_title
;
 Gold complexes with thiosemicarbazones: reactions of bi- and
 tridentate thiosemicarbazones with
 dichloro[2-(dimethylaminomethyl)phenyl-C&#x200A;1,N&#x200A;]gold(III),
 [Au(damp-C&#x200A;1,N&#x200A;)Cl2]
;
_journal_issue 5
_journal_name_full 'Journal of the Chemical Society, Dalton Transactions'
_journal_page_first 735
_journal_paper_doi 10.1039/a908712e
_journal_year 2000
_chemical_formula_moiety '[Au(Hdamp-C1)(Ptsc)]Cl2 * 1.5 CH3OH '
_chemical_formula_sum 'C30.5 H36 Au Cl2 N4 O1.5 P S'
_chemical_formula_weight 813.53
_chemical_name_systematic '[Au(Hdamp-C1)(Ptsc)]Cl2 * 1.5 CH3OH '
_space_group_IT_number 14
_symmetry_cell_setting monoclinic
_symmetry_space_group_name_Hall '-P 2yn'
_symmetry_space_group_name_H-M 'P 1 21/n 1'
_atom_sites_solution_hydrogens geom
_atom_sites_solution_primary direct
_atom_sites_solution_secondary difmap
_audit_creation_method SHELXL-97
_cell_angle_alpha 90.00
_cell_angle_beta 94.803(14)
_cell_angle_gamma 90.00
_cell_formula_units_Z 4
_cell_length_a 16.596(3)
_cell_length_b 11.2571(6)
_cell_length_c 18.363(3)
_cell_measurement_reflns_used 25
_cell_measurement_temperature 208(2)
_cell_measurement_theta_max 13.67
_cell_measurement_theta_min 9.38
_cell_volume 3418.6(9)
_computing_cell_refinement SET4
_computing_data_collection CAD4
_computing_data_reduction 'HELENA, PLATON'
_computing_molecular_graphics 'SCHAKAL, ZORTEP'
_computing_publication_material 'SHELXL-97 (Sheldrick, 1997)'
_computing_structure_refinement 'SHELXL-97 (Sheldrick, 1997)'
_computing_structure_solution 'SHELXS-97 (Sheldrick, 1990)'
_diffrn_ambient_temperature 208(2)
_diffrn_measured_fraction_theta_full 0.948
_diffrn_measured_fraction_theta_max 0.948
_diffrn_measurement_device_type 'CAD 4 Enraf Nonius'
_diffrn_measurement_method 'omega scans'
_diffrn_radiation_monochromator graphite
_diffrn_radiation_source 'fine-focus sealed tube'
_diffrn_radiation_type MoK\a
_diffrn_radiation_wavelength 0.71073
_diffrn_reflns_av_R_equivalents 0.0301
_diffrn_reflns_av_sigmaI/netI 0.0547
_diffrn_reflns_limit_h_max 21
_diffrn_reflns_limit_h_min -1
_diffrn_reflns_limit_k_max 14
_diffrn_reflns_limit_k_min 0
_diffrn_reflns_limit_l_max 23
_diffrn_reflns_limit_l_min -23
_diffrn_reflns_number 8241
_diffrn_reflns_theta_full 27.00
_diffrn_reflns_theta_max 27.00
_diffrn_reflns_theta_min 3.05
_diffrn_standards_decay_% 2.8
_diffrn_standards_interval_count 400
_diffrn_standards_interval_time 3600
_diffrn_standards_number 3
_exptl_absorpt_coefficient_mu 4.598
_exptl_absorpt_correction_T_max 0.98454
_exptl_absorpt_correction_T_min 0.89965
_exptl_absorpt_correction_type psi-scan
_exptl_crystal_colour yellow
_exptl_crystal_density_diffrn 1.581
_exptl_crystal_density_meas ?
_exptl_crystal_density_method .
_exptl_crystal_description needle
_exptl_crystal_F_000 1612
_exptl_crystal_size_max 0.40
_exptl_crystal_size_mid 0.10
_exptl_crystal_size_min 0.10
_refine_diff_density_max 1.359
_refine_diff_density_min -0.764
_refine_diff_density_rms 0.145
_refine_ls_extinction_method none
_refine_ls_goodness_of_fit_ref 1.063
_refine_ls_hydrogen_treatment 'riding model, FMAP for H(8)'
_refine_ls_matrix_type full
_refine_ls_number_parameters 392
_refine_ls_number_reflns 7455
_refine_ls_number_restraints 0
_refine_ls_restrained_S_all 1.063
_refine_ls_R_factor_all 0.0682
_refine_ls_R_factor_gt 0.0362
_refine_ls_shift/su_max 0.021
_refine_ls_shift/su_mean 0.001
_refine_ls_structure_factor_coef Fsqd
_refine_ls_weighting_details 'w=1/[\s^2^(Fo^2^)+(0.0386P)^2^+5.9998P] where P=(Fo^2^+2Fc^2^)/3'
_refine_ls_weighting_scheme calc
_refine_ls_wR_factor_gt 0.0804
_refine_ls_wR_factor_ref 0.0887
_reflns_number_gt 5558
_reflns_number_total 7455
_reflns_threshold_expression >2sigma(I)
_cod_data_source_file a908712e.txt
_cod_data_source_block ptsc
_cod_depositor_comments
;
The following automatic conversions were performed:

'_exptl_absorpt_correction_type' tag value 'Psi-scans' was replaced
with 'psi-scan' value.

Automatic conversion script
Id: cif_fix_values 1646 2011-03-28 12:23:43Z adriana 

The following automatic conversions were performed:

'_refine_ls_weighting_scheme' value 'calc
w=1/[\s^2^(Fo^2^)+(0.0386P)^2^+5.9998P] where P=(Fo^2^+2Fc^2^)/3' was
changed to 'calc'. New tag '_refine_ls_weighting_details' was
created. The value of the new tag was set to
'w=1/[\s^2^(Fo^2^)+(0.0386P)^2^+5.9998P] where P=(Fo^2^+2Fc^2^)/3'.

Automatic conversion script
Id: cif_fix_values 3143 2015-03-26 13:38:13Z robertas 
;
_cod_original_cell_volume 3418.6(7)
_cod_original_sg_symbol_H-M P2(1)/n
_cod_original_formula_sum 'C30.50 H36 Au Cl2 N4 O1.50 P S'
_cod_database_code 7009115

loop_
_symmetry_equiv_pos_as_xyz
'x, y, z'
'-x+1/2, y+1/2, -z+1/2'
'-x, -y, -z'
'x-1/2, -y-1/2, z-1/2'

loop_
_atom_site_label
_atom_site_type_symbol
_atom_site_fract_x
_atom_site_fract_y
_atom_site_fract_z
_atom_site_U_iso_or_equiv
_atom_site_adp_type
_atom_site_occupancy
_atom_site_calc_flag
_atom_site_refinement_flags
_atom_site_disorder_assembly
_atom_site_disorder_group
Au1 Au 0.925273(13) 0.828706(18) 0.777073(11) 0.02045(7) Uani 1 d . . .
P1 P 1.01460(9) 0.98241(13) 0.76283(8) 0.0222(3) Uani 1 d . . .
S11 S 0.83952(9) 0.67814(14) 0.80671(9) 0.0308(3) Uani 1 d . . .
Cl1 Cl 0.67398(11) 0.43774(14) 0.86653(9) 0.0404(4) Uani 1 d . . .
Cl2 Cl 0.41623(13) 0.12531(16) 0.03186(11) 0.0555(5) Uani 1 d . . .
C12 C 0.7724(4) 0.7720(5) 0.8501(3) 0.0261(13) Uani 1 d . . .
N13 N 0.7140(3) 0.7178(5) 0.8819(3) 0.0338(12) Uani 1 d . . .
H13A H 0.6792 0.7593 0.9041 0.041 Uiso 1 calc R . .
H13B H 0.7103 0.6408 0.8806 0.041 Uiso 1 calc R . .
N14 N 0.7770(3) 0.8872(4) 0.8526(3) 0.0265(11) Uani 1 d . . .
N15 N 0.8391(3) 0.9390(4) 0.8193(3) 0.0228(10) Uani 1 d . . .
C16 C 0.8370(4) 1.0534(5) 0.8197(3) 0.0245(12) Uani 1 d . . .
H16 H 0.7940 1.0857 0.8434 0.029 Uiso 1 calc R . .
C1 C 1.0102(4) 0.7073(5) 0.7494(3) 0.0261(13) Uani 1 d . . .
C2 C 1.0541(4) 0.6549(6) 0.8085(4) 0.0364(15) Uani 1 d . . .
H2 H 1.0420 0.6736 0.8563 0.044 Uiso 1 calc R . .
C3 C 1.1158(4) 0.5748(6) 0.7977(4) 0.0472(18) Uani 1 d . . .
H3 H 1.1454 0.5392 0.8378 0.057 Uiso 1 calc R . .
C4 C 1.1331(4) 0.5482(6) 0.7266(4) 0.0449(18) Uani 1 d . . .
H4 H 1.1756 0.4958 0.7187 0.054 Uiso 1 calc R . .
C5 C 1.0891(4) 0.5973(5) 0.6687(4) 0.0331(14) Uani 1 d . . .
H5 H 1.1010 0.5774 0.6211 0.040 Uiso 1 calc R . .
C6 C 1.0267(3) 0.6765(5) 0.6787(3) 0.0256(11) Uani 1 d . . .
C7 C 0.9825(3) 0.7289(5) 0.6121(3) 0.0260(12) Uani 1 d . . .
H7A H 1.0217 0.7541 0.5782 0.031 Uiso 1 calc R . .
H7B H 0.9529 0.7995 0.6262 0.031 Uiso 1 calc R . .
N8 N 0.9238(4) 0.6425(5) 0.5739(3) 0.0317(13) Uani 1 d . . .
H8 H 0.946(5) 0.595(8) 0.570(5) 0.06(3) Uiso 1 d . . .
C9 C 0.8592(4) 0.6086(6) 0.6216(4) 0.0356(15) Uani 1 d . . .
H9A H 0.8230 0.5517 0.5962 0.053 Uiso 1 calc R . .
H9B H 0.8289 0.6787 0.6334 0.053 Uiso 1 calc R . .
H9C H 0.8835 0.5731 0.6663 0.053 Uiso 1 calc R . .
C10 C 0.8876(5) 0.6939(7) 0.5028(4) 0.0476(18) Uani 1 d . . .
H10A H 0.8509 0.6365 0.4785 0.071 Uiso 1 calc R . .
H10B H 0.9304 0.7122 0.4717 0.071 Uiso 1 calc R . .
H10C H 0.8582 0.7659 0.5124 0.071 Uiso 1 calc R . .
C20 C 0.9631(4) 1.1234(5) 0.7579(3) 0.0264(13) Uani 1 d . . .
C21 C 0.8895(4) 1.1417(5) 0.7900(3) 0.0250(12) Uani 1 d . . .
C22 C 0.8603(4) 1.2579(5) 0.7952(4) 0.0340(15) Uani 1 d . . .
H22 H 0.8127 1.2714 0.8183 0.041 Uiso 1 calc R . .
C23 C 0.9001(4) 1.3525(5) 0.7669(4) 0.0423(17) Uani 1 d . . .
H23 H 0.8792 1.4298 0.7702 0.051 Uiso 1 calc R . .
C24 C 0.9706(4) 1.3338(6) 0.7337(4) 0.0441(17) Uani 1 d . . .
H24 H 0.9971 1.3982 0.7136 0.053 Uiso 1 calc R . .
C25 C 1.0022(4) 1.2210(6) 0.7301(4) 0.0367(15) Uani 1 d . . .
H25 H 1.0510 1.2096 0.7085 0.044 Uiso 1 calc R . .
C30 C 1.0752(4) 0.9715(5) 0.6861(3) 0.0288(13) Uani 1 d . . .
C31 C 1.0480(4) 1.0152(6) 0.6179(3) 0.0390(16) Uani 1 d . . .
H31 H 0.9986 1.0562 0.6111 0.047 Uiso 1 calc R . .
C32 C 1.0952(5) 0.9971(8) 0.5596(4) 0.054(2) Uani 1 d . . .
H32 H 1.0782 1.0289 0.5135 0.065 Uiso 1 calc R . .
C33 C 1.1657(5) 0.9341(8) 0.5680(4) 0.061(3) Uani 1 d . . .
H33 H 1.1960 0.9210 0.5277 0.073 Uiso 1 calc R . .
C34 C 1.1921(5) 0.8902(7) 0.6349(4) 0.051(2) Uani 1 d . . .
H34 H 1.2410 0.8476 0.6407 0.061 Uiso 1 calc R . .
C35 C 1.1477(4) 0.9077(6) 0.6945(4) 0.0365(15) Uani 1 d . . .
H35 H 1.1661 0.8768 0.7404 0.044 Uiso 1 calc R . .
C40 C 1.0829(3) 0.9936(5) 0.8449(3) 0.0268(12) Uani 1 d . . .
C41 C 1.0625(4) 0.9438(6) 0.9094(3) 0.0380(15) Uani 1 d . . .
H41 H 1.0157 0.8969 0.9097 0.046 Uiso 1 calc R . .
C42 C 1.1108(5) 0.9623(7) 0.9737(4) 0.0477(19) Uani 1 d . . .
H42 H 1.0966 0.9288 1.0178 0.057 Uiso 1 calc R . .
C43 C 1.1800(5) 1.0305(8) 0.9726(4) 0.052(2) Uani 1 d . . .
H43 H 1.2124 1.0441 1.0163 0.062 Uiso 1 calc R . .
C44 C 1.2018(4) 1.0778(7) 0.9094(4) 0.0469(18) Uani 1 d . . .
H44 H 1.2501 1.1213 0.9090 0.056 Uiso 1 calc R . .
C45 C 1.1532(4) 1.0621(6) 0.8455(4) 0.0411(16) Uani 1 d . . .
H45 H 1.1674 1.0977 0.8020 0.049 Uiso 1 calc R . .
O50 O 0.7156(12) 0.2605(18) 0.187(2) 0.26(2) Uani 0.50 d P . .
H50 H 0.7437 0.2496 0.2265 0.387 Uiso 0.50 calc PR . .
C51 C 0.7483(19) 0.209(2) 0.1355(11) 0.130(13) Uani 0.50 d P . .
H51A H 0.7984 0.2493 0.1269 0.196 Uiso 0.50 calc PR . .
H51B H 0.7118 0.2118 0.0914 0.196 Uiso 0.50 calc PR . .
H51C H 0.7598 0.1269 0.1486 0.196 Uiso 0.50 calc PR . .
O60 O 0.1628(5) 0.6392(9) 0.0015(5) 0.126(7) Uani 0.50 d P . .
H60 H 0.2109 0.6594 0.0019 0.190 Uiso 0.50 calc PR . .
C61 C 0.1577(5) 0.5346(9) 0.0372(5) 0.076(6) Uani 0.50 d PR . .
H61A H 0.2091 0.4934 0.0381 0.114 Uiso 0.50 calc PR . .
H61B H 0.1157 0.4860 0.0123 0.114 Uiso 0.50 calc PR . .
H61C H 0.1446 0.5495 0.0869 0.114 Uiso 0.50 calc PR . .
O70 O 0.0583(5) 0.3174(9) -0.0492(5) 0.141(8) Uani 0.50 d PR . .
H70 H 0.0149 0.3411 -0.0699 0.211 Uiso 0.50 calc PR . .
C71 C 0.0547(5) 0.3221(9) 0.0219(5) 0.095(8) Uani 0.50 d PR . .
H71A H 0.0808 0.3941 0.0408 0.142 Uiso 0.50 calc PR . .
H71B H 0.0821 0.2536 0.0445 0.142 Uiso 0.50 calc PR . .
H71C H -0.0014 0.3221 0.0330 0.142 Uiso 0.50 calc PR . .

loop_
_atom_site_aniso_label
_atom_site_aniso_U_11
_atom_site_aniso_U_22
_atom_site_aniso_U_33
_atom_site_aniso_U_23
_atom_site_aniso_U_13
_atom_site_aniso_U_12
Au1 0.02276(10) 0.01571(10) 0.02373(10) 0.00009(10) 0.00708(7) 0.00086(11)
P1 0.0218(7) 0.0213(7) 0.0239(7) 0.0002(6) 0.0039(6) -0.0020(6)
S11 0.0369(8) 0.0160(7) 0.0428(8) -0.0020(7) 0.0217(7) -0.0011(7)
Cl1 0.0537(10) 0.0263(8) 0.0415(9) 0.0010(7) 0.0051(8) -0.0119(7)
Cl2 0.0755(14) 0.0340(9) 0.0637(12) 0.0155(8) 0.0464(11) 0.0134(9)
C12 0.029(3) 0.022(3) 0.028(3) -0.001(2) 0.009(3) -0.002(3)
N13 0.038(3) 0.020(2) 0.047(3) -0.004(2) 0.023(3) -0.004(2)
N14 0.033(3) 0.017(2) 0.032(3) -0.003(2) 0.014(2) -0.001(2)
N15 0.025(2) 0.018(2) 0.026(2) 0.0002(19) 0.008(2) -0.001(2)
C16 0.027(3) 0.017(3) 0.030(3) -0.002(2) 0.009(2) 0.003(2)
C1 0.026(3) 0.018(3) 0.035(3) 0.003(2) 0.007(3) 0.002(2)
C2 0.033(3) 0.036(4) 0.041(3) 0.004(3) 0.004(3) 0.010(3)
C3 0.042(4) 0.037(4) 0.061(5) 0.004(4) -0.002(4) 0.011(3)
C4 0.031(4) 0.031(4) 0.073(5) -0.003(4) 0.008(3) 0.009(3)
C5 0.028(3) 0.023(3) 0.049(4) -0.006(3) 0.012(3) 0.000(3)
C6 0.022(3) 0.019(3) 0.037(3) -0.003(3) 0.010(2) 0.002(3)
C7 0.030(3) 0.020(3) 0.030(3) -0.006(2) 0.013(2) -0.004(2)
N8 0.039(3) 0.023(3) 0.035(3) -0.004(2) 0.013(2) 0.002(2)
C9 0.032(3) 0.036(4) 0.040(4) -0.006(3) 0.010(3) -0.009(3)
C10 0.056(5) 0.050(5) 0.035(4) 0.006(3) -0.001(3) -0.001(4)
C20 0.028(3) 0.020(3) 0.030(3) -0.001(2) 0.000(3) -0.002(2)
C21 0.025(3) 0.013(3) 0.036(3) 0.000(2) 0.001(2) 0.000(2)
C22 0.035(4) 0.024(3) 0.044(4) 0.000(3) 0.007(3) 0.002(3)
C23 0.046(4) 0.015(3) 0.065(5) 0.004(3) 0.003(4) 0.002(3)
C24 0.043(4) 0.022(3) 0.067(5) 0.008(3) 0.007(3) -0.011(3)
C25 0.035(4) 0.029(3) 0.046(4) 0.003(3) 0.005(3) -0.004(3)
C30 0.028(3) 0.032(3) 0.027(3) -0.001(3) 0.008(2) -0.013(3)
C31 0.040(4) 0.048(4) 0.029(3) -0.001(3) 0.007(3) -0.020(3)
C32 0.071(5) 0.058(5) 0.034(4) -0.003(4) 0.015(4) -0.035(5)
C33 0.070(6) 0.069(6) 0.050(5) -0.031(4) 0.042(4) -0.037(5)
C34 0.042(4) 0.051(5) 0.063(5) -0.025(4) 0.029(4) -0.016(4)
C35 0.036(4) 0.029(3) 0.047(4) -0.009(3) 0.018(3) -0.015(3)
C40 0.025(3) 0.030(3) 0.025(3) -0.004(3) 0.001(2) 0.005(3)
C41 0.033(3) 0.048(4) 0.033(3) 0.000(3) 0.002(3) -0.002(3)
C42 0.055(5) 0.062(5) 0.026(3) 0.004(3) -0.002(3) 0.004(4)
C43 0.045(4) 0.069(5) 0.039(4) -0.013(4) -0.011(3) 0.019(4)
C44 0.038(4) 0.044(4) 0.056(5) -0.013(4) -0.011(3) -0.004(3)
C45 0.036(4) 0.047(4) 0.040(4) -0.001(3) 0.005(3) -0.005(3)
O50 0.086(13) 0.085(14) 0.63(6) -0.03(3) 0.18(2) 0.018(11)
C51 0.21(3) 0.10(2) 0.062(13) 0.038(13) -0.089(18) -0.07(2)
O60 0.196(19) 0.123(14) 0.053(8) 0.000(9) -0.038(10) 0.095(13)
C61 0.033(9) 0.120(18) 0.075(13) -0.023(13) -0.003(8) -0.009(10)
O70 0.19(2) 0.114(15) 0.127(15) 0.028(12) 0.056(14) 0.084(14)
C71 0.080(14) 0.13(2) 0.070(13) -0.025(14) -0.030(11) 0.023(15)

loop_
_atom_type_symbol
_atom_type_description
_atom_type_scat_dispersion_real
_atom_type_scat_dispersion_imag
_atom_type_scat_source
C C 0.0033 0.0016 'International Tables Vol C Tables 4.2.6.8 and 6.1.1.4'
H H 0.0000 0.0000 'International Tables Vol C Tables 4.2.6.8 and 6.1.1.4'
Au Au -2.0133 8.8022 'International Tables Vol C Tables 4.2.6.8 and 6.1.1.4'
N N 0.0061 0.0033 'International Tables Vol C Tables 4.2.6.8 and 6.1.1.4'
S S 0.1246 0.1234 'International Tables Vol C Tables 4.2.6.8 and 6.1.1.4'
P P 0.1023 0.0942 'International Tables Vol C Tables 4.2.6.8 and 6.1.1.4'
Cl Cl 0.1484 0.1585 'International Tables Vol C Tables 4.2.6.8 and 6.1.1.4'
O O 0.0106 0.0060 'International Tables Vol C Tables 4.2.6.8 and 6.1.1.4'

loop_
_geom_angle_atom_site_label_1
_geom_angle_atom_site_label_2
_geom_angle_atom_site_label_3
_geom_angle
_geom_angle_site_symmetry_1
_geom_angle_site_symmetry_3
_geom_angle_publ_flag
C1 Au1 N15 171.8(2) . . ?
C1 Au1 S11 91.09(16) . . ?
N15 Au1 S11 83.93(13) . . ?
C1 Au1 P1 90.59(17) . . ?
N15 Au1 P1 93.58(13) . . ?
S11 Au1 P1 172.89(5) . . ?
C20 P1 C30 108.3(3) . . ?
C20 P1 C40 104.0(3) . . ?
C30 P1 C40 107.7(3) . . ?
C20 P1 Au1 111.1(2) . . ?
C30 P1 Au1 116.3(2) . . ?
C40 P1 Au1 108.7(2) . . ?
C12 S11 Au1 95.3(2) . . ?
N14 C12 N13 119.2(6) . . ?
N14 C12 S11 125.0(5) . . ?
N13 C12 S11 115.8(4) . . ?
C12 N14 N15 116.9(5) . . ?
C16 N15 N14 113.6(5) . . ?
C16 N15 Au1 128.0(4) . . ?
N14 N15 Au1 118.4(3) . . ?
N15 C16 C21 131.5(5) . . ?
C2 C1 C6 119.4(5) . . ?
C2 C1 Au1 114.5(4) . . ?
C6 C1 Au1 126.0(4) . . ?
C1 C2 C3 120.6(6) . . ?
C2 C3 C4 119.0(7) . . ?
C5 C4 C3 120.5(6) . . ?
C4 C5 C6 121.1(6) . . ?
C5 C6 C1 119.3(6) . . ?
C5 C6 C7 117.8(5) . . ?
C1 C6 C7 122.9(5) . . ?
C6 C7 N8 112.3(5) . . ?
C9 N8 C10 110.7(6) . . ?
C9 N8 C7 111.1(5) . . ?
C10 N8 C7 110.6(5) . . ?
C25 C20 C21 118.8(6) . . ?
C25 C20 P1 118.7(5) . . ?
C21 C20 P1 122.0(4) . . ?
C22 C21 C20 118.8(5) . . ?
C22 C21 C16 112.9(5) . . ?
C20 C21 C16 128.3(5) . . ?
C23 C22 C21 121.1(6) . . ?
C22 C23 C24 119.9(6) . . ?
C25 C24 C23 120.2(6) . . ?
C24 C25 C20 121.2(6) . . ?
C31 C30 C35 119.6(6) . . ?
C31 C30 P1 121.5(5) . . ?
C35 C30 P1 118.6(5) . . ?
C30 C31 C32 118.8(7) . . ?
C33 C32 C31 121.3(7) . . ?
C34 C33 C32 119.9(7) . . ?
C33 C34 C35 120.6(8) . . ?
C34 C35 C30 119.8(7) . . ?
C41 C40 C45 118.9(6) . . ?
C41 C40 P1 120.3(5) . . ?
C45 C40 P1 120.5(5) . . ?
C40 C41 C42 120.4(6) . . ?
C43 C42 C41 119.4(7) . . ?
C44 C43 C42 120.8(7) . . ?
C43 C44 C45 120.1(7) . . ?
C44 C45 C40 120.3(7) . . ?

loop_
_geom_bond_atom_site_label_1
_geom_bond_atom_site_label_2
_geom_bond_distance
_geom_bond_site_symmetry_2
_geom_bond_publ_flag
Au1 C1 2.057(6) . ?
Au1 N15 2.091(5) . ?
Au1 S11 2.3074(15) . ?
Au1 P1 2.3075(15) . ?
P1 C20 1.801(6) . ?
P1 C30 1.803(6) . ?
P1 C40 1.812(6) . ?
S11 C12 1.772(6) . ?
C12 N14 1.300(7) . ?
C12 N13 1.321(7) . ?
N14 N15 1.372(6) . ?
N15 C16 1.289(7) . ?
C16 C21 1.458(8) . ?
C1 C2 1.387(9) . ?
C1 C6 1.393(8) . ?
C2 C3 1.392(9) . ?
C3 C4 1.392(10) . ?
C4 C5 1.356(10) . ?
C5 C6 1.390(8) . ?
C6 C7 1.493(8) . ?
C7 N8 1.507(8) . ?
N8 C9 1.491(8) . ?
N8 C10 1.506(9) . ?
C20 C25 1.395(8) . ?
C20 C21 1.415(8) . ?
C21 C22 1.400(8) . ?
C22 C23 1.378(9) . ?
C23 C24 1.380(10) . ?
C24 C25 1.377(9) . ?
C30 C31 1.384(9) . ?
C30 C35 1.399(9) . ?
C31 C32 1.394(9) . ?
C32 C33 1.366(12) . ?
C33 C34 1.363(12) . ?
C34 C35 1.383(9) . ?
C40 C41 1.377(8) . ?
C40 C45 1.398(9) . ?
C41 C42 1.387(9) . ?
C42 C43 1.384(11) . ?
C43 C44 1.354(11) . ?
C44 C45 1.379(9) . ?
O50 C51 1.28(3) . ?
O60 C61 1.3538 . ?
O70 C71 1.3130 . ?

loop_
_geom_hbond_atom_site_label_D
_geom_hbond_atom_site_label_H
_geom_hbond_atom_site_label_A
_geom_hbond_distance_DH
_geom_hbond_distance_HA
_geom_hbond_distance_DA
_geom_hbond_angle_DHA
_geom_hbond_site_symmetry_A
N13 H13A Cl2 0.87 2.43 3.297(5) 178.9 3_666
N8 H8 Cl2 0.66(8) 2.61(9) 3.112(6) 135(9) 4_666
N13 H13B Cl1 0.87 2.37 3.230(5) 168.6 .
